data_2205925
loop_
_publ_author_name
'M. Rolland'
'A. van der Lee'
'M. Barboiu'

_publ_section_title
;
 Dimorphism of 2,2':6',2'':6'',2'''-quaterpyridine
;
_journal_issue 6
_journal_name_full 'Acta Crystallographica Section E'
_journal_page_first o1880
_journal_page_last o1882
_journal_paper_doi 10.1107/S1600536805015618
_journal_volume 61
_journal_year 2005
_chemical_formula_moiety 'C20 H14 N4'
_chemical_formula_sum 'C20 H14 N4'
_chemical_formula_weight 310.35
_chemical_name_common 2,2':6',2'':6'',2'''-quaterpyridine
_chemical_name_systematic
;
2-(6-(6-(pyridin-2-yl)pyridin-2-yl)pyridin-2-yl)pyridine
;
_space_group_IT_number 15
_symmetry_cell_setting monoclinic
_symmetry_space_group_name_Hall '-C 2yc'
_symmetry_space_group_name_H-M 'C 1 2/c 1'
_atom_sites_solution_hydrogens geom
_atom_sites_solution_primary direct
_atom_sites_solution_secondary difmap
_audit_creation_method SHELXL-97
_cell_angle_alpha 90.00
_cell_angle_beta 113.50(2)
_cell_angle_gamma 90.00
_cell_formula_units_Z 4
_cell_length_a 15.327(2)
_cell_length_b 12.436(2)
_cell_length_c 8.543(2)
_cell_measurement_reflns_used 2162
_cell_measurement_temperature 173(2)
_cell_measurement_theta_max 26.89
_cell_measurement_theta_min 2.81
_cell_volume 1493.3(5)
_computing_cell_refinement 'CrysAlis RED'
_computing_data_collection 'CrysAlis CCD (Oxford Diffraction, 2002)'
_computing_data_reduction 'CrysAlis RED (Oxford Diffraction, 2002)'
_computing_molecular_graphics 'PLATON (Spek, 1990)'
_computing_publication_material SHELXL97
_computing_structure_refinement 'SHELXL97 (Sheldrick, 1997)'
_computing_structure_solution 'SHELXS97 (Sheldrick, 1990)'
_diffrn_ambient_temperature 446(2)
_diffrn_measured_fraction_theta_full 0.998
_diffrn_measured_fraction_theta_max 0.929
_diffrn_measurement_device_type 'Oxford Diffraction XCALIBUR'
_diffrn_measurement_method \w
_diffrn_radiation_monochromator graphite
_diffrn_radiation_source 'fine-focus sealed tube'
_diffrn_radiation_type MoK\a
_diffrn_radiation_wavelength 0.71073
_diffrn_reflns_av_R_equivalents 0.0880
_diffrn_reflns_av_sigmaI/netI 0.0523
_diffrn_reflns_limit_h_max 22
_diffrn_reflns_limit_h_min -22
_diffrn_reflns_limit_k_max 18
_diffrn_reflns_limit_k_min -18
_diffrn_reflns_limit_l_max 11
_diffrn_reflns_limit_l_min -12
_diffrn_reflns_number 11056
_diffrn_reflns_theta_full 32.22
_diffrn_reflns_theta_max 32.22
_diffrn_reflns_theta_min 3.82
_diffrn_standards_decay_% 0.00
_diffrn_standards_interval_time 30
_diffrn_standards_number '4 frames'
_exptl_absorpt_coefficient_mu 0.085
_exptl_absorpt_correction_T_max 0.9595
_exptl_absorpt_correction_T_min 0.9214
_exptl_absorpt_correction_type none
_exptl_crystal_colour colourless
_exptl_crystal_density_diffrn 1.381
_exptl_crystal_density_method 'not measured'
_exptl_crystal_description plate
_exptl_crystal_F_000 648
_exptl_crystal_size_max 0.55
_exptl_crystal_size_mid 0.40
_exptl_crystal_size_min 0.12
_refine_diff_density_max 0.373
_refine_diff_density_min -0.352
_refine_ls_extinction_method none
_refine_ls_goodness_of_fit_ref 1.141
_refine_ls_hydrogen_treatment constr
_refine_ls_matrix_type full
_refine_ls_number_parameters 109
_refine_ls_number_reflns 2465
_refine_ls_number_restraints 0
_refine_ls_restrained_S_all 1.141
_refine_ls_R_factor_all 0.1087
_refine_ls_R_factor_gt 0.0762
_refine_ls_shift/su_max 0.000
_refine_ls_shift/su_mean 0.000
_refine_ls_structure_factor_coef Fsqd
_refine_ls_weighting_details 'calc w = 1/[\s^2^(Fo^2^)+(0.111P)^2^] where P = (Fo^2^+2Fc^2^)/3'
_refine_ls_weighting_scheme calc
_refine_ls_wR_factor_gt 0.2145
_refine_ls_wR_factor_ref 0.2464
_reflns_number_gt 1565
_reflns_number_total 2464
_reflns_threshold_expression I>2\s(I)
_cod_data_source_file dn6221.cif
_cod_data_source_block I
_cod_original_sg_symbol_H-M 'C 2/c'
_cod_database_code 2205925
_cod_database_fobs_code 2205925

loop_
_symmetry_equiv_pos_as_xyz
'x, y, z'
'-x, y, -z+1/2'
'x+1/2, y+1/2, z'
'-x+1/2, y+1/2, -z+1/2'
'-x, -y, -z'
'x, -y, z-1/2'
'-x+1/2, -y+1/2, -z'
'x+1/2, -y+1/2, z-1/2'

loop_
_atom_site_aniso_label
_atom_site_aniso_U_11
_atom_site_aniso_U_22
_atom_site_aniso_U_33
_atom_site_aniso_U_12
_atom_site_aniso_U_13
_atom_site_aniso_U_23
N1 0.0315(7) 0.0292(7) 0.0231(7) -0.0030(5) 0.0143(6) -0.0023(5)
N2 0.0247(7) 0.0213(6) 0.0208(7) 0.0006(5) 0.0118(5) -0.0016(5)
C1 0.0343(9) 0.0353(10) 0.0257(9) -0.0059(7) 0.0170(7) -0.0023(7)
C2 0.0348(9) 0.0335(9) 0.0273(9) 0.0004(7) 0.0170(7) -0.0070(7)
C3 0.0395(9) 0.0261(8) 0.0310(9) 0.0009(6) 0.0182(7) -0.0044(7)
C4 0.0353(9) 0.0236(8) 0.0249(8) -0.0018(6) 0.0165(7) -0.0019(6)
C5 0.0217(7) 0.0236(8) 0.0180(7) 0.0008(5) 0.0082(6) -0.0001(5)
C6 0.0216(7) 0.0208(7) 0.0186(7) 0.0015(5) 0.0087(6) 0.0002(5)
C7 0.0298(8) 0.0221(7) 0.0236(8) -0.0003(6) 0.0134(6) 0.0006(6)
C8 0.0358(9) 0.0205(7) 0.0298(9) -0.0009(6) 0.0164(7) -0.0015(6)
C9 0.0353(9) 0.0217(7) 0.0255(8) -0.0018(6) 0.0164(7) -0.0055(6)
C10 0.0236(7) 0.0226(7) 0.0196(8) 0.0000(5) 0.0101(6) -0.0014(6)

loop_
_atom_site_label
_atom_site_fract_x
_atom_site_fract_y
_atom_site_fract_z
_atom_site_U_iso_or_equiv
_atom_site_thermal_displace_type
_atom_site_calc_flag
_atom_site_refinement_flags
_atom_site_occupancy
_atom_site_type_symbol
N1 0.90855(10) 0.28567(12) 0.04792(18) 0.0269(4) Uani . . 1.000 N
N2 0.79875(9) 0.23083(10) 0.34117(17) 0.0214(4) Uani . . 1.000 N
C1 0.93138(13) 0.23444(14) -0.0684(2) 0.0302(5) Uani . . 1.000 C
C2 0.91809(13) 0.12585(14) -0.1026(2) 0.0304(5) Uani . . 1.000 C
C3 0.87754(13) 0.06626(14) -0.0124(2) 0.0309(5) Uani . . 1.000 C
C4 0.85211(12) 0.11714(13) 0.1070(2) 0.0265(5) Uani . . 1.000 C
C5 0.86966(11) 0.22665(12) 0.13540(19) 0.0210(4) Uani . . 1.000 C
C6 0.84761(10) 0.28462(12) 0.26743(19) 0.0201(4) Uani . . 1.000 C
C7 0.87908(12) 0.39013(13) 0.3123(2) 0.0243(4) Uani . . 1.000 C
C8 0.85963(12) 0.44065(13) 0.4391(2) 0.0277(5) Uani . . 1.000 C
C9 0.80914(12) 0.38514(12) 0.5166(2) 0.0262(5) Uani . . 1.000 C
C10 0.77858(11) 0.28089(12) 0.46240(19) 0.0215(4) Uani . . 1.000 C
H1 0.95850 0.27550 -0.13140 0.0360 Uiso calc R 1.000 H
H2 0.93620 0.09310 -0.18560 0.0360 Uiso calc R 1.000 H
H3 0.86730 -0.00880 -0.03230 0.0370 Uiso calc R 1.000 H
H4 0.82310 0.07790 0.16880 0.0320 Uiso calc R 1.000 H
H7 0.91320 0.42650 0.25670 0.0290 Uiso calc R 1.000 H
H8 0.88050 0.51220 0.47250 0.0330 Uiso calc R 1.000 H
H9 0.79560 0.41760 0.60520 0.0310 Uiso calc R 1.000 H

loop_
_atom_type_symbol
_atom_type_description
_atom_type_scat_dispersion_real
_atom_type_scat_dispersion_imag
_atom_type_scat_source
C C 0.0033 0.0016 'International Tables Vol C Tables 4.2.6.8 and 6.1.1.4'
H H 0.0000 0.0000 'International Tables Vol C Tables 4.2.6.8 and 6.1.1.4'
N N 0.0061 0.0033 'International Tables Vol C Tables 4.2.6.8 and 6.1.1.4'

loop_
_geom_angle_atom_site_label_1
_geom_angle_atom_site_label_2
_geom_angle_atom_site_label_3
_geom_angle_site_symmetry_3
_geom_angle
_geom_angle_publ_flag
C1 N1 C5 . 117.24(15) no
C6 N2 C10 . 118.41(13) no
N1 C1 C2 . 124.24(17) no
C1 C2 C3 . 117.90(17) no
C2 C3 C4 . 119.20(16) no
C3 C4 C5 . 119.03(16) no
N1 C5 C4 . 122.37(15) no
N1 C5 C6 . 116.25(14) no
C4 C5 C6 . 121.37(15) no
N2 C6 C5 . 117.07(13) no
N2 C6 C7 . 122.56(15) no
C5 C6 C7 . 120.35(15) no
C6 C7 C8 . 118.84(16) no
C7 C8 C9 . 118.90(15) no
C8 C9 C10 . 118.83(15) no
N2 C10 C9 . 122.43(16) no
N2 C10 C10 7_656 116.64(13) no
C9 C10 C10 7_656 120.94(15) no
N1 C1 H1 . 118.00 no
C2 C1 H1 . 118.00 no
C1 C2 H2 . 121.00 no
C3 C2 H2 . 121.00 no
C2 C3 H3 . 120.00 no
C4 C3 H3 . 120.00 no
C3 C4 H4 . 120.00 no
C5 C4 H4 . 120.00 no
C6 C7 H7 . 121.00 no
C8 C7 H7 . 121.00 no
C7 C8 H8 . 121.00 no
C9 C8 H8 . 121.00 no
C8 C9 H9 . 121.00 no
C10 C9 H9 . 121.00 no

loop_
_geom_bond_atom_site_label_1
_geom_bond_atom_site_label_2
_geom_bond_site_symmetry_2
_geom_bond_distance
_geom_bond_publ_flag
N1 C1 . 1.339(2) no
N1 C5 . 1.345(2) no
N2 C6 . 1.335(2) no
N2 C10 . 1.346(2) no
C1 C2 . 1.380(2) no
C2 C3 . 1.383(3) no
C3 C4 . 1.382(3) no
C4 C5 . 1.391(2) no
C5 C6 . 1.487(2) no
C6 C7 . 1.398(2) no
C7 C8 . 1.384(2) no
C8 C9 . 1.387(3) no
C9 C10 . 1.393(2) no
C10 C10 7_656 1.490(2) no
C1 H1 . 0.9500 no
C2 H2 . 0.9500 no
C3 H3 . 0.9500 no
C4 H4 . 0.9500 no
C7 H7 . 0.9500 no
C8 H8 . 0.9500 no
C9 H9 . 0.9500 no

loop_
_geom_torsion_atom_site_label_1
_geom_torsion_atom_site_label_2
_geom_torsion_atom_site_label_3
_geom_torsion_atom_site_label_4
_geom_torsion_site_symmetry_3
_geom_torsion_site_symmetry_4
_geom_torsion
_geom_torsion_publ_flag
C5 N1 C1 C2 . . -0.4(3) no
C1 N1 C5 C4 . . -0.8(3) no
C1 N1 C5 C6 . . 178.23(15) no
C10 N2 C6 C5 . . 179.34(14) no
C10 N2 C6 C7 . . 0.5(2) no
C6 N2 C10 C9 . . -1.9(2) no
C6 N2 C10 C10 . 7_656 178.20(14) no
N1 C1 C2 C3 . . 0.8(3) no
C1 C2 C3 C4 . . 0.1(3) no
C2 C3 C4 C5 . . -1.2(3) no
C3 C4 C5 N1 . . 1.6(3) no
C3 C4 C5 C6 . . -177.36(16) no
N1 C5 C6 C7 . . -9.0(2) no
C4 C5 C6 N2 . . -8.8(2) no
C4 C5 C6 C7 . . 170.04(16) no
N1 C5 C6 N2 . . 172.19(15) no
C5 C6 C7 C8 . . -178.19(16) no
N2 C6 C7 C8 . . 0.6(3) no
C6 C7 C8 C9 . . -0.4(3) no
C7 C8 C9 C10 . . -0.9(3) no
C8 C9 C10 C10 . 7_656 -178.02(16) no
C8 C9 C10 N2 . . 2.1(3) no
N2 C10 C10 N2 7_656 7_656 179.98(17) no
C9 C10 C10 N2 7_656 7_656 0.1(2) no
C9 C10 C10 C9 7_656 7_656 -180.00(16) no
N2 C10 C10 C9 7_656 7_656 -0.1(2) no
